data_1539922
loop_
_publ_author_name
'Bystroem, A.'
'Wilhelmi, K.A.'

_publ_section_title
;
 The crystal structure of chromium trioxide
;
_journal_name_full 'Acta Chemica Scandinavica (1-27,1973-42,1988)'
_journal_page_first 1131
_journal_page_last 1141
_journal_volume 4
_journal_year 1950
_chemical_formula_sum 'Cr O3'
_space_group_IT_number 40
_symmetry_space_group_name_Hall 'A 2 -2a'
_symmetry_space_group_name_H-M 'A m a 2'
_cell_angle_alpha 90
_cell_angle_beta 90
_cell_angle_gamma 90
_cell_formula_units_Z 4
_cell_length_a 5.743
_cell_length_b 8.557
_cell_length_c 4.789
_cell_volume 235.345
_citation_journal_id_ASTM ACSAA4
_cod_data_source_file Bystroem_ACSAA4_1950_352.cif
_cod_data_source_block Cr1O3
_cod_original_cell_volume 235.3451
_cod_original_formula_sum 'Cr1 O3'
_cod_database_code 1539922

loop_
_symmetry_equiv_pos_as_xyz
x,y,z
-x,-y,z
-x+1/2,y,z
x+1/2,-y,z
x,y+1/2,z+1/2
-x,-y+1/2,z+1/2
-x+1/2,y+1/2,z+1/2
x+1/2,-y+1/2,z+1/2

loop_
_atom_site_label
_atom_site_type_symbol
_atom_site_fract_x
_atom_site_fract_y
_atom_site_fract_z
_atom_site_occupancy
_atom_site_U_iso_or_equiv
O1 O 0 0 0.444 1 0.0
Cr1 Cr 0.25 0.403 0.806 1 0.0
O3 O 0.25 0.278 0.5 1 0.0
O2 O 0.25 0.222 0 1 0.0
